data_7018986
loop_
_publ_author_name
'Yang, Qian'
'Zhao, Jiong-Peng'
'Song, Wei-Chao'
'Bu, Xian-He'

_publ_section_title
;
 Two azido-bridged cobalt(ii) coordination polymers with nicotinate
 co-ligand: synthesis, structures and magnetic properties
;
_journal_issue 20
_journal_name_full 'Dalton Transactions'
_journal_page_first 6272
_journal_paper_doi 10.1039/c2dt30262d
_journal_volume 41
_journal_year 2012
_chemical_formula_sum 'C12 H10 Cl Co2 N5 O5'
_chemical_formula_weight 457.56
_chemical_name_systematic
;
?
;
_space_group_IT_number 148
_symmetry_cell_setting rhombohedral
_symmetry_space_group_name_Hall '-R 3'
_symmetry_space_group_name_H-M 'R -3 :H'
_atom_sites_solution_hydrogens geom
_atom_sites_solution_primary direct
_atom_sites_solution_secondary difmap
_audit_creation_method SHELXL-97
_cell_angle_alpha 90.00
_cell_angle_beta 90.00
_cell_angle_gamma 120.00
_cell_formula_units_Z 18
_cell_length_a 27.518(4)
_cell_length_b 27.518(4)
_cell_length_c 12.172(2)
_cell_measurement_reflns_used 22276
_cell_measurement_temperature 293(2)
_cell_measurement_theta_max 27.7
_cell_measurement_theta_min 3.5
_cell_volume 7982(2)
_computing_cell_refinement PROCESS-AUTO
_computing_data_collection PROCESS-AUTO
_computing_data_reduction CrystalStructure
_computing_publication_material 'CrystalStructure 3.7.0'
_computing_structure_refinement SHELXL
_computing_structure_solution DirectMethod
_diffrn_ambient_temperature 293(2)
_diffrn_measured_fraction_theta_full 0.997
_diffrn_measured_fraction_theta_max 0.997
_diffrn_radiation_monochromator graphite
_diffrn_radiation_source 'fine-focus sealed tube'
_diffrn_radiation_type MoK\a
_diffrn_radiation_wavelength 0.71073
_diffrn_reflns_av_R_equivalents 0.0847
_diffrn_reflns_av_sigmaI/netI 0.0481
_diffrn_reflns_limit_h_max 32
_diffrn_reflns_limit_h_min -32
_diffrn_reflns_limit_k_max 32
_diffrn_reflns_limit_k_min -32
_diffrn_reflns_limit_l_max 14
_diffrn_reflns_limit_l_min -14
_diffrn_reflns_number 22820
_diffrn_reflns_theta_full 25.00
_diffrn_reflns_theta_max 25.00
_diffrn_reflns_theta_min 3.45
_exptl_absorpt_coefficient_mu 2.053
_exptl_absorpt_correction_type none
_exptl_crystal_colour Colorless
_exptl_crystal_density_diffrn 1.713
_exptl_crystal_density_method 'not measured'
_exptl_crystal_description Prism
_exptl_crystal_F_000 4104
_exptl_crystal_size_max 0.20
_exptl_crystal_size_mid 0.20
_exptl_crystal_size_min 0.20
_refine_diff_density_max 1.416
_refine_diff_density_min -0.876
_refine_diff_density_rms 0.147
_refine_ls_extinction_method none
_refine_ls_goodness_of_fit_ref 1.161
_refine_ls_hydrogen_treatment constr
_refine_ls_matrix_type full
_refine_ls_number_parameters 226
_refine_ls_number_reflns 3123
_refine_ls_number_restraints 0
_refine_ls_restrained_S_all 1.161
_refine_ls_R_factor_all 0.0945
_refine_ls_R_factor_gt 0.0767
_refine_ls_shift/su_max 0.048
_refine_ls_shift/su_mean 0.003
_refine_ls_structure_factor_coef Fsqd
_refine_ls_weighting_details 'calc w=1/[\s^2^(Fo^2^)+(0.0801P)^2^+179.2802P] where P=(Fo^2^+2Fc^2^)/3'
_refine_ls_weighting_scheme calc
_refine_ls_wR_factor_gt 0.1840
_refine_ls_wR_factor_ref 0.1929
_reflns_number_gt 2617
_reflns_number_total 3123
_reflns_threshold_expression >2sigma(I)
_cod_data_source_file c2dt30262d.txt
_cod_data_source_block 1
_cod_depositor_comments
;
The following automatic conversions were performed:

'_symmetry_cell_setting' value 'Rhombohedral' changed to
'rhombohedral' according to
/home/saulius/struct/CIF-dictionaries/cif_core.dic dictionary named
'cif_core.dic' version 2.4.1 from 2010-06-29.

Automatic conversion script
Id: cif_fix_values 1715 2011-07-08 13:25:40Z adriana 
;
_cod_original_sg_symbol_H-M 'R-3 '
_cod_database_code 7018986

loop_
_symmetry_equiv_pos_as_xyz
'x, y, z'
'-y, x-y, z'
'-x+y, -x, z'
'x+2/3, y+1/3, z+1/3'
'-y+2/3, x-y+1/3, z+1/3'
'-x+y+2/3, -x+1/3, z+1/3'
'x+1/3, y+2/3, z+2/3'
'-y+1/3, x-y+2/3, z+2/3'
'-x+y+1/3, -x+2/3, z+2/3'
'-x, -y, -z'
'y, -x+y, -z'
'x-y, x, -z'
'-x+2/3, -y+1/3, -z+1/3'
'y+2/3, -x+y+1/3, -z+1/3'
'x-y+2/3, x+1/3, -z+1/3'
'-x+1/3, -y+2/3, -z+2/3'
'y+1/3, -x+y+2/3, -z+2/3'
'x-y+1/3, x+2/3, -z+2/3'

loop_
_atom_site_label
_atom_site_type_symbol
_atom_site_fract_x
_atom_site_fract_y
_atom_site_fract_z
_atom_site_U_iso_or_equiv
_atom_site_adp_type
_atom_site_occupancy
_atom_site_symmetry_multiplicity
_atom_site_calc_flag
_atom_site_refinement_flags
Co1 Co 0.16463(4) 0.88202(4) 0.90513(7) 0.0171(3) Uani 1 1 d .
Co2 Co 0.14428(5) 0.89553(4) 0.64462(9) 0.0284(3) Uani 1 1 d .
O4 O -0.0343(2) 0.7735(2) 1.1205(4) 0.0256(12) Uani 1 1 d .
O2 O 0.3332(2) 1.0899(2) 0.3080(4) 0.0250(12) Uani 1 1 d .
O3 O -0.0250(2) 0.7979(2) 1.2974(4) 0.0306(13) Uani 1 1 d .
O1 O 0.2772(3) 1.0977(2) 0.4300(4) 0.0294(13) Uani 1 1 d .
N4 N 0.2009(3) 0.9294(3) 0.5061(5) 0.0216(14) Uani 1 1 d .
N5 N 0.1293(2) 0.8876(2) 1.0558(5) 0.0198(13) Uani 1 1 d .
C2 C 0.2665(3) 1.0077(3) 0.3990(6) 0.0194(16) Uani 1 1 d .
C5 C 0.2286(3) 0.9845(3) 0.4851(6) 0.0210(16) Uani 1 1 d .
H5A H 0.2222 1.0082 0.5297 0.025 Uiso 1 1 calc R
C11 C 0.0523(3) 0.8481(3) 1.1807(6) 0.0199(15) Uani 1 1 d .
N1 N 0.1955(2) 0.8731(2) 0.7438(5) 0.0148(12) Uani 1 1 d .
C4 C 0.2474(4) 0.9164(3) 0.3541(7) 0.0307(19) Uani 1 1 d .
H4A H 0.2528 0.8918 0.3100 0.037 Uiso 1 1 calc R
N2 N 0.2463(3) 0.9072(3) 0.7356(6) 0.0343(17) Uani 1 1 d .
C13 C 0.0760(3) 0.8501(3) 1.0801(6) 0.0210(16) Uani 1 1 d .
H13A H 0.0541 0.8242 1.0267 0.025 Uiso 1 1 calc R
C8 C 0.1590(3) 0.9266(3) 1.1310(6) 0.0267(17) Uani 1 1 d .
H8A H 0.1956 0.9541 1.1141 0.032 Uiso 1 1 calc R
C1 C 0.2954(3) 1.0709(3) 0.3774(6) 0.0223(16) Uani 1 1 d .
C10 C 0.0835(3) 0.8877(3) 1.2587(6) 0.0296(19) Uani 1 1 d .
H10A H 0.0685 0.8877 1.3271 0.035 Uiso 1 1 calc R
C3 C 0.2765(3) 0.9731(3) 0.3331(6) 0.0257(17) Uani 1 1 d .
H3A H 0.3022 0.9877 0.2757 0.031 Uiso 1 1 calc R
C12 C -0.0078(3) 0.8026(3) 1.2007(6) 0.0201(16) Uani 1 1 d .
C9 C 0.1379(4) 0.9275(4) 1.2319(7) 0.036(2) Uani 1 1 d .
H9A H 0.1601 0.9549 1.2827 0.043 Uiso 1 1 calc R
C6 C 0.2103(3) 0.8962(3) 0.4411(6) 0.0241(17) Uani 1 1 d .
H6A H 0.1912 0.8578 0.4548 0.029 Uiso 1 1 calc R
N3 N 0.2922(5) 0.9370(4) 0.7312(9) 0.070(3) Uani 1 1 d .
Cl1 Cl 0.07789(10) 0.86087(10) 0.80350(19) 0.0430(6) Uani 1 1 d .
O1W O 0.0727(8) 0.9158(5) 0.5570(8) 0.163(7) Uani 1 1 d .

loop_
_atom_site_aniso_label
_atom_site_aniso_U_11
_atom_site_aniso_U_22
_atom_site_aniso_U_33
_atom_site_aniso_U_23
_atom_site_aniso_U_13
_atom_site_aniso_U_12
Co1 0.0160(5) 0.0162(5) 0.0167(5) 0.0014(4) 0.0009(4) 0.0063(4)
Co2 0.0382(7) 0.0175(6) 0.0218(6) -0.0011(4) 0.0071(5) 0.0082(5)
O4 0.016(3) 0.030(3) 0.022(3) -0.008(2) 0.000(2) 0.005(2)
O2 0.029(3) 0.017(3) 0.028(3) 0.009(2) 0.008(2) 0.010(2)
O3 0.023(3) 0.038(3) 0.018(3) 0.001(2) 0.002(2) 0.005(3)
O1 0.048(4) 0.022(3) 0.024(3) 0.001(2) 0.003(3) 0.022(3)
N4 0.024(3) 0.020(3) 0.017(3) 0.005(3) 0.000(3) 0.008(3)
N5 0.014(3) 0.019(3) 0.020(3) 0.001(3) 0.000(2) 0.004(3)
C2 0.021(4) 0.015(4) 0.018(4) 0.001(3) -0.007(3) 0.006(3)
C5 0.022(4) 0.017(4) 0.021(4) -0.004(3) -0.003(3) 0.007(3)
C11 0.018(4) 0.023(4) 0.016(4) 0.005(3) 0.002(3) 0.008(3)
N1 0.012(3) 0.012(3) 0.017(3) 0.003(2) 0.003(2) 0.003(3)
C4 0.041(5) 0.020(4) 0.032(5) 0.001(3) 0.006(4) 0.016(4)
N2 0.038(5) 0.036(4) 0.028(4) 0.001(3) 0.007(3) 0.018(4)
C13 0.023(4) 0.023(4) 0.016(4) -0.003(3) -0.006(3) 0.010(3)
C8 0.019(4) 0.025(4) 0.025(4) 0.003(3) 0.001(3) 0.003(3)
C1 0.022(4) 0.023(4) 0.019(4) -0.002(3) -0.006(3) 0.010(3)
C10 0.030(4) 0.031(5) 0.021(4) -0.006(3) 0.009(3) 0.010(4)
C3 0.027(4) 0.025(4) 0.025(4) 0.002(3) 0.007(3) 0.013(4)
C12 0.017(4) 0.020(4) 0.021(4) 0.000(3) 0.000(3) 0.008(3)
C9 0.030(5) 0.030(5) 0.033(5) -0.014(4) -0.006(4) 0.004(4)
C6 0.029(4) 0.017(4) 0.025(4) 0.002(3) 0.003(3) 0.011(3)
N3 0.054(7) 0.064(7) 0.076(7) -0.001(5) 0.007(5) 0.017(6)
Cl1 0.0401(13) 0.0498(14) 0.0357(12) 0.0011(10) -0.0009(10) 0.0199(11)
O1W 0.36(2) 0.115(9) 0.047(6) -0.007(6) -0.058(9) 0.141(13)

loop_
_atom_type_symbol
_atom_type_description
_atom_type_scat_dispersion_real
_atom_type_scat_dispersion_imag
_atom_type_scat_source
C C 0.0033 0.0016 'International Tables Vol C Tables 4.2.6.8 and 6.1.1.4'
H H 0.0000 0.0000 'International Tables Vol C Tables 4.2.6.8 and 6.1.1.4'
N N 0.0061 0.0033 'International Tables Vol C Tables 4.2.6.8 and 6.1.1.4'
O O 0.0106 0.0060 'International Tables Vol C Tables 4.2.6.8 and 6.1.1.4'
Mn Mn 0.3368 0.7283 'International Tables Vol C Tables 4.2.6.8 and 6.1.1.4'
Co Co 0.3494 0.9721 'International Tables Vol C Tables 4.2.6.8 and 6.1.1.4'
Cl Cl 0.1484 0.1585 'International Tables Vol C Tables 4.2.6.8 and 6.1.1.4'

loop_
_geom_angle_atom_site_label_1
_geom_angle_atom_site_label_2
_geom_angle_atom_site_label_3
_geom_angle
_geom_angle_site_symmetry_1
_geom_angle_site_symmetry_3
O4 Co1 O2 85.1(2) 12_667 8_665
O4 Co1 N5 88.6(2) 12_667 .
O2 Co1 N5 93.0(2) 8_665 .
O4 Co1 N1 176.5(2) 12_667 16_566
O2 Co1 N1 94.6(2) 8_665 16_566
N5 Co1 N1 94.9(2) . 16_566
O4 Co1 N1 92.4(2) 12_667 .
O2 Co1 N1 90.9(2) 8_665 .
N5 Co1 N1 176.0(2) . .
N1 Co1 N1 84.1(2) 16_566 .
O4 Co1 Cl1 87.71(16) 12_667 .
O2 Co1 Cl1 171.44(16) 8_665 .
N5 Co1 Cl1 91.50(17) . .
N1 Co1 Cl1 92.26(16) 16_566 .
N1 Co1 Cl1 84.74(16) . .
O1 Co2 O3 166.0(2) 11_456 12_667
O1 Co2 N4 92.4(2) 11_456 .
O3 Co2 N4 88.2(2) 12_667 .
O1 Co2 N1 97.5(2) 11_456 .
O3 Co2 N1 96.3(2) 12_667 .
N4 Co2 N1 97.2(2) . .
O1 Co2 Cl1 89.37(17) 11_456 .
O3 Co2 Cl1 89.37(17) 12_667 .
N4 Co2 Cl1 176.79(18) . .
N1 Co2 Cl1 85.15(16) . .
C12 O4 Co1 132.9(5) . 11_457
C1 O2 Co1 134.7(5) . 6_464
C12 O3 Co2 128.7(5) . 11_457
C1 O1 Co2 122.6(5) . 12_666
C6 N4 C5 118.0(6) . .
C6 N4 Co2 120.9(5) . .
C5 N4 Co2 121.1(5) . .
C8 N5 C13 117.6(6) . .
C8 N5 Co1 122.2(5) . .
C13 N5 Co1 120.1(5) . .
C3 C2 C5 119.2(7) . .
C3 C2 C1 121.1(7) . .
C5 C2 C1 119.8(7) . .
N4 C5 C2 122.5(7) . .
N4 C5 H5A 118.8 . .
C2 C5 H5A 118.8 . .
C10 C11 C13 119.1(7) . .
C10 C11 C12 122.4(7) . .
C13 C11 C12 118.4(7) . .
N2 N1 Co2 112.9(5) . .
N2 N1 Co1 118.6(5) . 16_566
Co2 N1 Co1 118.1(3) . 16_566
N2 N1 Co1 109.8(5) . .
Co2 N1 Co1 97.1(2) . .
Co1 N1 Co1 95.9(2) 16_566 .
C3 C4 C6 119.5(7) . .
C3 C4 H4A 120.3 . .
C6 C4 H4A 120.3 . .
N3 N2 N1 177.7(10) . .
N5 C13 C11 122.8(7) . .
N5 C13 H13A 118.6 . .
C11 C13 H13A 118.6 . .
N5 C8 C9 122.4(7) . .
N5 C8 H8A 118.8 . .
C9 C8 H8A 118.8 . .
O2 C1 O1 126.8(7) . .
O2 C1 C2 116.6(7) . .
O1 C1 C2 116.6(7) . .
C11 C10 C9 117.8(7) . .
C11 C10 H10A 121.1 . .
C9 C10 H10A 121.1 . .
C2 C3 C4 118.2(7) . .
C2 C3 H3A 120.9 . .
C4 C3 H3A 120.9 . .
O4 C12 O3 127.0(7) . .
O4 C12 C11 117.1(6) . .
O3 C12 C11 115.9(6) . .
C8 C9 C10 120.1(7) . .
C8 C9 H9A 120.0 . .
C10 C9 H9A 120.0 . .
N4 C6 C4 122.7(7) . .
N4 C6 H6A 118.7 . .
C4 C6 H6A 118.7 . .
Co1 Cl1 Co2 82.10(8) . .

loop_
_geom_bond_atom_site_label_1
_geom_bond_atom_site_label_2
_geom_bond_distance
_geom_bond_site_symmetry_2
Co1 O4 2.055(5) 12_667
Co1 O2 2.085(5) 8_665
Co1 N5 2.117(6) .
Co1 N1 2.173(6) 16_566
Co1 N1 2.201(6) .
Co1 Cl1 2.485(3) .
Co2 O1 2.021(5) 11_456
Co2 O3 2.031(5) 12_667
Co2 N4 2.165(6) .
Co2 N1 2.165(6) .
Co2 Cl1 2.499(3) .
O4 C12 1.242(9) .
O4 Co1 2.055(5) 11_457
O2 C1 1.235(9) .
O2 Co1 2.085(5) 6_464
O3 C12 1.251(9) .
O3 Co2 2.031(5) 11_457
O1 C1 1.255(9) .
O1 Co2 2.021(5) 12_666
N4 C6 1.329(10) .
N4 C5 1.337(9) .
N5 C8 1.334(10) .
N5 C13 1.338(9) .
C2 C3 1.374(11) .
C2 C5 1.388(10) .
C2 C1 1.529(10) .
C5 H5A 0.9300 .
C11 C10 1.374(11) .
C11 C13 1.376(10) .
C11 C12 1.513(10) .
N1 N2 1.239(10) .
N1 Co1 2.173(6) 16_566
C4 C3 1.376(11) .
C4 C6 1.380(11) .
C4 H4A 0.9300 .
N2 N3 1.111(12) .
C13 H13A 0.9300 .
C8 C9 1.365(11) .
C8 H8A 0.9300 .
C10 C9 1.379(12) .
C10 H10A 0.9300 .
C3 H3A 0.9300 .
C9 H9A 0.9300 .
C6 H6A 0.9300 .

loop_
_geom_torsion_atom_site_label_1
_geom_torsion_atom_site_label_2
_geom_torsion_atom_site_label_3
_geom_torsion_atom_site_label_4
_geom_torsion
_geom_torsion_site_symmetry_1
_geom_torsion_site_symmetry_4
O1 Co2 N4 C6 -29.0(6) 11_456 .
O3 Co2 N4 C6 165.0(6) 12_667 .
N1 Co2 N4 C6 68.9(6) . .
Cl1 Co2 N4 C6 -153(3) . .
O1 Co2 N4 C5 152.8(6) 11_456 .
O3 Co2 N4 C5 -13.2(6) 12_667 .
N1 Co2 N4 C5 -109.4(6) . .
Cl1 Co2 N4 C5 29(4) . .
O4 Co1 N5 C8 -52.3(6) 12_667 .
O2 Co1 N5 C8 32.7(6) 8_665 .
N1 Co1 N5 C8 127.6(6) 16_566 .
N1 Co1 N5 C8 -158(3) . .
Cl1 Co1 N5 C8 -140.0(6) . .
O4 Co1 N5 C13 130.2(6) 12_667 .
O2 Co1 N5 C13 -144.7(5) 8_665 .
N1 Co1 N5 C13 -49.8(6) 16_566 .
N1 Co1 N5 C13 25(4) . .
Cl1 Co1 N5 C13 42.6(5) . .
C6 N4 C5 C2 -0.4(11) . .
Co2 N4 C5 C2 177.9(5) . .
C3 C2 C5 N4 -0.4(11) . .
C1 C2 C5 N4 178.1(7) . .
O1 Co2 N1 N2 129.9(5) 11_456 .
O3 Co2 N1 N2 -52.5(5) 12_667 .
N4 Co2 N1 N2 36.5(5) . .
Cl1 Co2 N1 N2 -141.4(5) . .
O1 Co2 N1 Co1 -14.5(3) 11_456 16_566
O3 Co2 N1 Co1 163.1(3) 12_667 16_566
N4 Co2 N1 Co1 -107.9(3) . 16_566
Cl1 Co2 N1 Co1 74.3(3) . 16_566
O1 Co2 N1 Co1 -115.0(2) 11_456 .
O3 Co2 N1 Co1 62.5(2) 12_667 .
N4 Co2 N1 Co1 151.6(2) . .
Cl1 Co2 N1 Co1 -26.30(17) . .
O4 Co1 N1 N2 56.5(5) 12_667 .
O2 Co1 N1 N2 -28.7(5) 8_665 .
N5 Co1 N1 N2 162(3) . .
N1 Co1 N1 N2 -123.2(6) 16_566 .
Cl1 Co1 N1 N2 143.9(5) . .
O4 Co1 N1 Co2 -61.0(2) 12_667 .
O2 Co1 N1 Co2 -146.1(2) 8_665 .
N5 Co1 N1 Co2 44(3) . .
N1 Co1 N1 Co2 119.3(3) 16_566 .
Cl1 Co1 N1 Co2 26.47(17) . .
O4 Co1 N1 Co1 179.7(2) 12_667 16_566
O2 Co1 N1 Co1 94.6(2) 8_665 16_566
N5 Co1 N1 Co1 -75(3) . 16_566
N1 Co1 N1 Co1 0.0 16_566 16_566
Cl1 Co1 N1 Co1 -92.83(18) . 16_566
Co2 N1 N2 N3 167(27) . .
Co1 N1 N2 N3 -48(27) 16_566 .
Co1 N1 N2 N3 60(27) . .
C8 N5 C13 C11 -4.1(11) . .
Co1 N5 C13 C11 173.4(6) . .
C10 C11 C13 N5 3.0(12) . .
C12 C11 C13 N5 -178.0(7) . .
C13 N5 C8 C9 3.2(12) . .
Co1 N5 C8 C9 -174.4(7) . .
Co1 O2 C1 O1 -1.6(12) 6_464 .
Co1 O2 C1 C2 176.4(5) 6_464 .
Co2 O1 C1 O2 55.1(10) 12_666 .
Co2 O1 C1 C2 -123.0(6) 12_666 .
C3 C2 C1 O2 -9.4(10) . .
C5 C2 C1 O2 172.1(7) . .
C3 C2 C1 O1 168.8(7) . .
C5 C2 C1 O1 -9.6(10) . .
C13 C11 C10 C9 -0.7(12) . .
C12 C11 C10 C9 -179.7(8) . .
C5 C2 C3 C4 1.2(11) . .
C1 C2 C3 C4 -177.3(7) . .
C6 C4 C3 C2 -1.2(12) . .
Co1 O4 C12 O3 13.8(12) 11_457 .
Co1 O4 C12 C11 -167.6(5) 11_457 .
Co2 O3 C12 O4 -11.3(12) 11_457 .
Co2 O3 C12 C11 170.1(5) 11_457 .
C10 C11 C12 O4 171.1(7) . .
C13 C11 C12 O4 -7.9(10) . .
C10 C11 C12 O3 -10.1(11) . .
C13 C11 C12 O3 170.9(7) . .
N5 C8 C9 C10 -1.1(14) . .
C11 C10 C9 C8 -0.2(13) . .
C5 N4 C6 C4 0.3(11) . .
Co2 N4 C6 C4 -177.9(6) . .
C3 C4 C6 N4 0.5(13) . .
O4 Co1 Cl1 Co2 69.88(16) 12_667 .
O2 Co1 Cl1 Co2 36.8(11) 8_665 .
N5 Co1 Cl1 Co2 158.44(17) . .
N1 Co1 Cl1 Co2 -106.65(16) 16_566 .
N1 Co1 Cl1 Co2 -22.76(16) . .
O1 Co2 Cl1 Co1 120.68(18) 11_456 .
O3 Co2 Cl1 Co1 -73.25(17) 12_667 .
N4 Co2 Cl1 Co1 -115(3) . .
N1 Co2 Cl1 Co1 23.15(16) . .
